data_7230671
loop_
_publ_author_name
'Tulyabaev, Arthur R.'
'Bikmukhametov, Kamil Sh.'
'Mescheryakova, Ekaterina S.'
'Makhmudiyarova, Natalia N.'
'Rakhimov, Rustem Sh.'
'Khalilov, Leonard M.'

_publ_section_title
;
 What is responsible for conformational diversity in single-crystal
 tetraoxazaspiroalkanes? X-Ray, DFT, and AIM approaches
;
_journal_issue 23
_journal_name_full CrystEngComm
_journal_page_first 3207
_journal_paper_doi 10.1039/C8CE00481A
_journal_volume 20
_journal_year 2018
_chemical_formula_moiety 'C16 H22 F N O4'
_chemical_formula_sum 'C16 H22 F N O4'
_chemical_formula_weight 311.35
_space_group_crystal_system monoclinic
_space_group_IT_number 14
_space_group_name_Hall '-P 2yn'
_space_group_name_H-M_alt 'P 1 21/n 1'
_symmetry_space_group_name_Hall '-P 2yn'
_symmetry_space_group_name_H-M 'P 1 21/n 1'
_atom_sites_solution_hydrogens difmap
_atom_sites_solution_primary direct
_audit_creation_date 2017-04-07
_audit_creation_method
;
Olex2 1.2
(compiled 2017.03.28 svn.r3405 for OlexSys, GUI svn.r5335)
;
_audit_update_record
;
2017-09-20 deposited with the CCDC.
2018-05-17 downloaded from the CCDC.
;
_cell_angle_alpha 90
_cell_angle_beta 100.112(8)
_cell_angle_gamma 90
_cell_formula_units_Z 4
_cell_length_a 5.6457(5)
_cell_length_b 26.456(4)
_cell_length_c 10.4560(10)
_cell_measurement_reflns_used 1046
_cell_measurement_temperature 293(2)
_cell_measurement_theta_max 24.9290
_cell_measurement_theta_min 2.1720
_cell_volume 1537.5(3)
_computing_cell_refinement
;
CrysAlisPro, Agilent Technologies,
Version 1.171.37.35 (release 13-08-2014 CrysAlis171 .NET)
(compiled Aug 13 2014,18:06:01)
;
_computing_data_collection
;
CrysAlisPro, Agilent Technologies,
Version 1.171.37.35 (release 13-08-2014 CrysAlis171 .NET)
(compiled Aug 13 2014,18:06:01)
;
_computing_data_reduction
;
CrysAlisPro, Agilent Technologies,
Version 1.171.37.35 (release 13-08-2014 CrysAlis171 .NET)
(compiled Aug 13 2014,18:06:01)
;
_computing_molecular_graphics 'Olex2 (Dolomanov et al., 2009)'
_computing_publication_material 'Olex2 (Dolomanov et al., 2009)'
_computing_structure_refinement 'ShelXL (Sheldrick, 2015)'
_computing_structure_solution 'ShelXS (Sheldrick, 2008)'
_diffrn_ambient_temperature 293(2)
_diffrn_detector 'CCD plate'
_diffrn_detector_area_resol_mean 16.1709
_diffrn_detector_type Eos
_diffrn_measured_fraction_theta_full 1.000
_diffrn_measured_fraction_theta_max 1.000
_diffrn_measurement_details
;
#__ type_ start__ end____ width___ exp.time_
  1 omega  -23.00   23.00   1.0000    2.3700
omega____ theta____ kappa____ phi______ frames
    -      -16.2449  -99.0000 -150.0000 46

#__ type_ start__ end____ width___ exp.time_
  2 omega   11.00   46.00   1.0000    2.3700
omega____ theta____ kappa____ phi______ frames
    -       17.1042  -99.0000  120.0000 35

#__ type_ start__ end____ width___ exp.time_
  3 omega  -49.00   14.00   1.0000    2.3700
omega____ theta____ kappa____ phi______ frames
    -       17.1042    0.0000 -180.0000 63
;
_diffrn_measurement_device 'four-circle diffractometer'
_diffrn_measurement_device_type 'Xcalibur, Eos'
_diffrn_measurement_method '\w scans'
_diffrn_orient_matrix_UB_11 -0.0058285000
_diffrn_orient_matrix_UB_12 0.0168381000
_diffrn_orient_matrix_UB_13 -0.0533378000
_diffrn_orient_matrix_UB_21 -0.0326604000
_diffrn_orient_matrix_UB_22 -0.0203285000
_diffrn_orient_matrix_UB_23 -0.0436254000
_diffrn_orient_matrix_UB_31 -0.1232357000
_diffrn_orient_matrix_UB_32 0.0046001000
_diffrn_orient_matrix_UB_33 0.0016705000
_diffrn_radiation_monochromator graphite
_diffrn_radiation_probe x-ray
_diffrn_radiation_type MoK\a
_diffrn_radiation_wavelength 0.71073
_diffrn_reflns_av_R_equivalents 0.0218
_diffrn_reflns_av_unetI/netI 0.0455
_diffrn_reflns_Laue_measured_fraction_max 0.640
_diffrn_reflns_limit_h_max 7
_diffrn_reflns_limit_h_min -7
_diffrn_reflns_limit_k_max 20
_diffrn_reflns_limit_k_min -31
_diffrn_reflns_limit_l_max 13
_diffrn_reflns_limit_l_min -12
_diffrn_reflns_number 4835
_diffrn_reflns_point_group_measured_fraction_max 0.640
_diffrn_reflns_theta_full 25.242
_diffrn_reflns_theta_max 29.204
_diffrn_reflns_theta_min 2.123
_diffrn_source 'Enhance (Mo) X-ray Source'
_exptl_absorpt_coefficient_mu 0.104
_exptl_absorpt_correction_T_max 1.00000
_exptl_absorpt_correction_T_min 0.52894
_exptl_absorpt_correction_type multi-scan
_exptl_absorpt_process_details
;
CrysAlisPro, Agilent Technologies,
Version 1.171.37.35 (release 13-08-2014 CrysAlis171 .NET)
(compiled Aug 13 2014,18:06:01)
Empirical absorption correction using spherical harmonics,
 implemented in SCALE3 ABSPACK scaling algorithm.
;
_exptl_crystal_density_diffrn 1.345
_exptl_crystal_F_000 664
_refine_diff_density_max 0.144
_refine_diff_density_min -0.155
_refine_diff_density_rms 0.034
_refine_ls_extinction_method none
_refine_ls_goodness_of_fit_ref 0.865
_refine_ls_hydrogen_treatment refall
_refine_ls_matrix_type full
_refine_ls_number_parameters 287
_refine_ls_number_reflns 2664
_refine_ls_number_restraints 0
_refine_ls_restrained_S_all 0.865
_refine_ls_R_factor_all 0.0894
_refine_ls_R_factor_gt 0.0483
_refine_ls_shift/su_max 0.009
_refine_ls_shift/su_mean 0.004
_refine_ls_structure_factor_coef Fsqd
_refine_ls_weighting_details 'w=1/[\s^2^(Fo^2^)+(0.1000P)^2^] where P=(Fo^2^+2Fc^2^)/3'
_refine_ls_weighting_scheme calc
_refine_ls_wR_factor_gt 0.1251
_refine_ls_wR_factor_ref 0.1563
_reflns_Friedel_coverage 0.000
_reflns_number_gt 1592
_reflns_number_total 2664
_reflns_threshold_expression 'I > 2\s(I)'
_cod_data_source_file c8ce00481a2.cif
_cod_data_source_block hgm-727
_cod_depositor_comments 'Adding full bibliography for 7230663--7230673.cif.'
_cod_original_cell_volume 1537.4(3)
_cod_database_code 7230671
_shelxl_version_number 2013-4
_shelx_space_group_comment
;
The symmetry employed for this shelxl refinement is uniquely defined
by the following loop, which should always be used as a source of
symmetry information in preference to the above space-group names.
They are only intended as comments.
;
_olex2_refinement_description
;
;

loop_
_space_group_symop_operation_xyz
'x, y, z'
'-x+1/2, y+1/2, -z+1/2'
'-x, -y, -z'
'x-1/2, -y-1/2, z-1/2'

loop_
_atom_site_label
_atom_site_type_symbol
_atom_site_fract_x
_atom_site_fract_y
_atom_site_fract_z
_atom_site_U_iso_or_equiv
_atom_site_adp_type
_atom_site_occupancy
_atom_site_site_symmetry_order
_atom_site_calc_flag
O1 O 0.1581(3) 0.18310(8) 0.15164(15) 0.0478(5) Uani 1 1 d
O2 O -0.1613(3) 0.14906(8) 0.23728(16) 0.0527(5) Uani 1 1 d
O3 O 0.0198(3) 0.19491(9) 0.02428(15) 0.0582(6) Uani 1 1 d
O4 O -0.1461(3) 0.19287(9) 0.32469(16) 0.0554(6) Uani 1 1 d
N5 N -0.1822(3) 0.25441(10) 0.15114(17) 0.0457(6) Uani 1 1 d
F6 F 0.4311(3) 0.41815(8) 0.24720(18) 0.0806(6) Uani 1 1 d
C7 C 0.0711(4) 0.13918(12) 0.2074(2) 0.0429(7) Uani 1 1 d
C8 C -0.0228(4) 0.29543(12) 0.17883(19) 0.0408(7) Uani 1 1 d
C9 C -0.0599(4) 0.33302(13) 0.2666(2) 0.0470(7) Uani 1 1 d
C10 C 0.3190(5) 0.34287(12) 0.1345(2) 0.0484(7) Uani 1 1 d
C11 C 0.1692(4) 0.30175(13) 0.1129(2) 0.0458(7) Uani 1 1 d
C12 C 0.2128(6) 0.08822(14) 0.4172(3) 0.0600(9) Uani 1 1 d
C13 C 0.2786(4) 0.37819(13) 0.2230(2) 0.0531(8) Uani 1 1 d
C14 C 0.2601(5) 0.13146(14) 0.3291(3) 0.0505(8) Uani 1 1 d
C15 C 0.0916(5) 0.37385(14) 0.2893(3) 0.0537(8) Uani 1 1 d
C16 C 0.2637(6) 0.07325(15) 0.0787(3) 0.0621(9) Uani 1 1 d
C17 C 0.0310(5) 0.09548(14) 0.1133(3) 0.0535(8) Uani 1 1 d
C18 C -0.1904(5) 0.22622(15) 0.0359(3) 0.0574(8) Uani 1 1 d
C19 C -0.2884(5) 0.23139(14) 0.2518(3) 0.0571(8) Uani 1 1 d
C20 C 0.2307(6) 0.03444(15) 0.3703(3) 0.0677(10) Uani 1 1 d
C21 C 0.4296(6) 0.02374(18) 0.2920(3) 0.0702(10) Uani 1 1 d
C22 C 0.3517(7) 0.02385(16) 0.1463(3) 0.0717(11) Uani 1 1 d
H18A H -0.328(5) 0.2052(13) 0.024(2) 0.056(8) Uiso 1 1 d
H14A H 0.415(4) 0.1275(11) 0.303(2) 0.046(7) Uiso 1 1 d
H9 H -0.194(4) 0.3287(12) 0.313(2) 0.055(7) Uiso 1 1 d
H11 H 0.195(4) 0.2771(12) 0.056(2) 0.046(7) Uiso 1 1 d
H10 H 0.461(4) 0.3477(11) 0.090(2) 0.050(7) Uiso 1 1 d
H15 H 0.062(4) 0.3989(13) 0.349(2) 0.054(8) Uiso 1 1 d
H17A H -0.071(5) 0.1088(14) 0.037(3) 0.073(9) Uiso 1 1 d
H19A H -0.437(6) 0.2193(14) 0.215(3) 0.075(9) Uiso 1 1 d
H17B H -0.061(4) 0.0680(12) 0.151(2) 0.048(7) Uiso 1 1 d
H18B H -0.198(4) 0.2506(13) -0.044(3) 0.067(8) Uiso 1 1 d
H14B H 0.259(5) 0.1634(15) 0.377(3) 0.072(9) Uiso 1 1 d
H16A H 0.392(5) 0.0992(14) 0.098(3) 0.070(9) Uiso 1 1 d
H16B H 0.223(6) 0.0667(16) -0.014(3) 0.099(11) Uiso 1 1 d
H19B H -0.302(5) 0.2554(16) 0.326(3) 0.088(10) Uiso 1 1 d
H12A H 0.054(6) 0.0898(13) 0.439(3) 0.078(10) Uiso 1 1 d
H20A H 0.066(6) 0.0216(16) 0.316(3) 0.093(11) Uiso 1 1 d
H12B H 0.323(5) 0.0889(15) 0.499(3) 0.087(10) Uiso 1 1 d
H20B H 0.246(5) 0.0118(15) 0.447(3) 0.084(9) Uiso 1 1 d
H22A H 0.208(6) -0.0032(16) 0.125(3) 0.092(11) Uiso 1 1 d
H22B H 0.483(6) 0.0137(15) 0.105(3) 0.095(11) Uiso 1 1 d
H21A H 0.494(6) -0.0138(17) 0.320(3) 0.093(11) Uiso 1 1 d
H21B H 0.560(6) 0.0496(18) 0.316(3) 0.086(12) Uiso 1 1 d

loop_
_atom_site_aniso_label
_atom_site_aniso_U_11
_atom_site_aniso_U_22
_atom_site_aniso_U_33
_atom_site_aniso_U_23
_atom_site_aniso_U_13
_atom_site_aniso_U_12
O1 0.0446(9) 0.0474(17) 0.0523(9) 0.0023(8) 0.0105(7) -0.0056(8)
O2 0.0415(9) 0.0495(16) 0.0682(11) -0.0006(10) 0.0124(8) -0.0085(9)
O3 0.0785(12) 0.0543(17) 0.0434(9) 0.0035(9) 0.0147(8) 0.0031(11)
O4 0.0597(10) 0.0580(17) 0.0536(10) 0.0058(10) 0.0235(8) 0.0027(10)
N5 0.0424(10) 0.0475(19) 0.0470(11) 0.0022(10) 0.0075(8) -0.0053(11)
F6 0.0800(11) 0.0579(17) 0.1024(14) -0.0107(10) 0.0116(9) -0.0217(10)
C7 0.0366(11) 0.045(2) 0.0473(12) 0.0011(13) 0.0082(9) -0.0069(12)
C8 0.0381(11) 0.047(2) 0.0355(11) 0.0060(12) 0.0017(8) 0.0019(12)
C9 0.0456(13) 0.055(2) 0.0413(12) 0.0026(13) 0.0094(10) 0.0056(14)
C10 0.0504(14) 0.045(2) 0.0524(14) 0.0070(14) 0.0150(11) -0.0024(13)
C11 0.0532(14) 0.045(2) 0.0417(12) 0.0007(13) 0.0138(10) -0.0003(13)
C12 0.0721(19) 0.064(3) 0.0434(14) -0.0014(15) 0.0098(13) 0.0044(17)
C13 0.0505(14) 0.048(3) 0.0571(15) 0.0032(14) 0.0005(11) -0.0079(14)
C14 0.0499(15) 0.050(3) 0.0489(14) -0.0061(14) 0.0010(11) -0.0003(14)
C15 0.0603(15) 0.052(3) 0.0470(14) -0.0076(14) 0.0051(11) 0.0060(16)
C16 0.081(2) 0.063(3) 0.0460(15) -0.0053(16) 0.0200(13) -0.0040(19)
C17 0.0594(16) 0.046(3) 0.0516(14) 0.0001(14) -0.0004(12) -0.0084(15)
C18 0.0570(16) 0.058(3) 0.0526(15) 0.0019(15) -0.0032(11) -0.0088(16)
C19 0.0473(15) 0.057(3) 0.0704(18) 0.0096(17) 0.0200(13) -0.0015(15)
C20 0.092(2) 0.062(3) 0.0503(16) 0.0065(17) 0.0176(15) 0.005(2)
C21 0.081(2) 0.062(3) 0.0668(18) 0.0000(19) 0.0125(15) 0.022(2)
C22 0.087(2) 0.068(3) 0.0645(18) -0.0034(18) 0.0250(16) 0.018(2)

loop_
_atom_type_symbol
_atom_type_description
_atom_type_scat_dispersion_real
_atom_type_scat_dispersion_imag
_atom_type_scat_source
C C 0.0033 0.0016 'International Tables Vol C Tables 4.2.6.8 and 6.1.1.4'
H H 0.0000 0.0000 'International Tables Vol C Tables 4.2.6.8 and 6.1.1.4'
N N 0.0061 0.0033 'International Tables Vol C Tables 4.2.6.8 and 6.1.1.4'
O O 0.0106 0.0060 'International Tables Vol C Tables 4.2.6.8 and 6.1.1.4'
F F 0.0171 0.0103 'International Tables Vol C Tables 4.2.6.8 and 6.1.1.4'

loop_
_geom_angle_atom_site_label_1
_geom_angle_atom_site_label_2
_geom_angle_atom_site_label_3
_geom_angle
C7 O1 O3 112.44(17)
C7 O2 O4 108.99(16)
O1 O3 C18 110.90(16)
C19 O4 O2 105.3(2)
C8 N5 C18 120.5(2)
C8 N5 C19 120.7(2)
C18 N5 C19 116.5(3)
O1 C7 O2 109.7(2)
O1 C7 C14 102.1(2)
O1 C7 C17 112.4(2)
O2 C7 C14 112.24(19)
O2 C7 C17 104.15(18)
C17 C7 C14 116.4(3)
C9 C8 N5 121.4(2)
C9 C8 C11 117.4(3)
C11 C8 N5 121.1(2)
C15 C9 C8 121.0(2)
C13 C10 C11 118.9(2)
C10 C11 C8 121.6(3)
C20 C12 C14 118.8(2)
F6 C13 C10 118.9(2)
F6 C13 C15 119.4(3)
C15 C13 C10 121.6(3)
C7 C14 C12 115.8(2)
C13 C15 C9 119.5(3)
C22 C16 C17 116.1(3)
C7 C17 C16 114.2(2)
N5 C18 O3 117.6(2)
O4 C19 N5 115.2(2)
C12 C20 C21 116.4(3)
C22 C21 C20 115.4(3)
C21 C22 C16 118.8(3)

loop_
_geom_bond_atom_site_label_1
_geom_bond_atom_site_label_2
_geom_bond_distance
O1 O3 1.455(2)
O1 C7 1.426(3)
O2 O4 1.469(3)
O2 C7 1.425(3)
O3 C18 1.470(4)
O4 C19 1.432(4)
N5 C8 1.407(4)
N5 C18 1.411(4)
N5 C19 1.435(3)
F6 C13 1.359(4)
C7 C14 1.524(3)
C7 C17 1.510(4)
C8 C9 1.394(4)
C8 C11 1.393(3)
C9 C15 1.373(4)
C10 C11 1.372(4)
C10 C13 1.362(4)
C12 C14 1.521(5)
C12 C20 1.514(5)
C13 C15 1.366(4)
C16 C17 1.540(4)
C16 C22 1.527(5)
C20 C21 1.527(4)
C21 C22 1.510(4)
